data_1568974
loop_
_publ_author_name
'Kundu, Gargi'
'Amrutha, P. R.'
'Raj, K. Vipin'
'Tothadi, Srinu'
'Vanka, Kumar'
'Sen, Sakya S.'

_publ_section_title
;
 Taming the parent oxoborane.
;
_journal_issue 22
_journal_name_full 'Chemical science'
_journal_page_first 5894
_journal_page_last 5898
_journal_paper_doi 10.1039/d3sc01544k
_journal_volume 14
_journal_year 2023
_chemical_formula_moiety 'C28 H41 B Cl6 Ga2 N2 O'
_chemical_formula_sum 'C28 H41 B Cl6 Ga2 N2 O'
_chemical_formula_weight 784.58
_space_group_crystal_system triclinic
_space_group_IT_number 2
_space_group_name_Hall '-P 1'
_space_group_name_H-M_alt 'P -1'
_atom_sites_solution_hydrogens mixed
_audit_creation_date 2023-03-08
_audit_creation_method
;
Olex2 1.2
(compiled 2018.05.29 svn.r3508 for OlexSys, GUI svn.r5506)
;
_audit_update_record
;
2023-03-09 deposited with the CCDC.	2023-04-26 downloaded from the CCDC.
;
_cell_angle_alpha 76.655(13)
_cell_angle_beta 88.743(12)
_cell_angle_gamma 66.846(13)
_cell_formula_units_Z 2
_cell_length_a 10.613(4)
_cell_length_b 11.052(4)
_cell_length_c 18.616(7)
_cell_measurement_reflns_used 9082
_cell_measurement_temperature 100(2)
_cell_measurement_theta_max 30.52
_cell_measurement_theta_min 2.28
_cell_volume 1947.7(13)
_computing_molecular_graphics 'Olex2 (Dolomanov et al., 2009)'
_computing_publication_material 'Olex2 (Dolomanov et al., 2009)'
_computing_structure_refinement 'ShelXL (Sheldrick, 2015)'
_computing_structure_solution 'SHELXT 2014/5 (Sheldrick, 2014)'
_diffrn_ambient_temperature 100.0
_diffrn_measured_fraction_theta_full 0.998
_diffrn_measured_fraction_theta_max 0.985
_diffrn_measurement_device_type 'Bruker APEX-II CCD'
_diffrn_measurement_method '\f and \w scans'
_diffrn_radiation_type MoK\a
_diffrn_radiation_wavelength 0.71073
_diffrn_reflns_av_R_equivalents 0.0651
_diffrn_reflns_av_unetI/netI 0.0393
_diffrn_reflns_Laue_measured_fraction_full 0.998
_diffrn_reflns_Laue_measured_fraction_max 0.985
_diffrn_reflns_limit_h_max 15
_diffrn_reflns_limit_h_min -15
_diffrn_reflns_limit_k_max 16
_diffrn_reflns_limit_k_min -15
_diffrn_reflns_limit_l_max 26
_diffrn_reflns_limit_l_min -26
_diffrn_reflns_number 115182
_diffrn_reflns_point_group_measured_fraction_full 0.998
_diffrn_reflns_point_group_measured_fraction_max 0.985
_diffrn_reflns_theta_full 25.242
_diffrn_reflns_theta_max 31.099
_diffrn_reflns_theta_min 2.093
_diffrn_standards_number 0
_exptl_absorpt_coefficient_mu 1.817
_exptl_absorpt_correction_T_max 0.7462
_exptl_absorpt_correction_T_min 0.6398
_exptl_absorpt_correction_type multi-scan
_exptl_absorpt_process_details
'SADABS-2016/2 (Bruker,2016/2) was used for absorption correction. wR2(int) was 0.1042 before and 0.0650 after correction. The Ratio of minimum to maximum transmission is 0.8574. The \l/2 correction factor is Not present.'
_exptl_crystal_colour colourless
_exptl_crystal_colour_primary colourless
_exptl_crystal_density_diffrn 1.338
_exptl_crystal_description block
_exptl_crystal_F_000 800
_exptl_crystal_size_max 0.14
_exptl_crystal_size_mid 0.13
_exptl_crystal_size_min 0.08
_refine_diff_density_max 2.054
_refine_diff_density_min -1.175
_refine_diff_density_rms 0.103
_refine_ls_extinction_method none
_refine_ls_goodness_of_fit_ref 1.038
_refine_ls_hydrogen_treatment mixed
_refine_ls_matrix_type full
_refine_ls_number_parameters 373
_refine_ls_number_reflns 12343
_refine_ls_number_restraints 0
_refine_ls_restrained_S_all 1.038
_refine_ls_R_factor_all 0.0741
_refine_ls_R_factor_gt 0.0530
_refine_ls_shift/su_max 0.001
_refine_ls_shift/su_mean 0.000
_refine_ls_structure_factor_coef Fsqd
_refine_ls_weighting_details 'w=1/[\s^2^(Fo^2^)+(0.0628P)^2^+3.2286P] where P=(Fo^2^+2Fc^2^)/3'
_refine_ls_weighting_scheme calc
_refine_ls_wR_factor_gt 0.1313
_refine_ls_wR_factor_ref 0.1423
_reflns_Friedel_coverage 0.000
_reflns_number_gt 9496
_reflns_number_total 12343
_reflns_threshold_expression 'I > 2\s(I)'
_cod_data_source_file d3sc01544k2.cif
_cod_data_source_block mo_gk_bhgawater_0m_a
_cod_depositor_comments 'Adding full bibliography for 1568972--1568974.cif.'
_cod_database_code 1568974
_shelx_shelxl_version_number 2018/3
_shelx_space_group_comment
;
The symmetry employed for this shelxl refinement is uniquely defined
by the following loop, which should always be used as a source of
symmetry information in preference to the above space-group names.
They are only intended as comments.
;
_shelx_estimated_absorpt_t_max 0.868
_shelx_estimated_absorpt_t_min 0.785
_olex2_refinement_description
;
1. Fixed Uiso
 At 1.2 times of:
  All C(H) groups, All C(H,H) groups
 At 1.5 times of:
  All C(H,H,H) groups
2.a Ternary CH refined with riding coordinates:
 C20(H20), C30(H30), C26(H26), C5(H5)
2.b Secondary CH2 refined with riding coordinates:
 C4(H4A,H4B), C3(H3A,H3B), C2(H2A,H2B)
2.c Aromatic/amide H refined with riding coordinates:
 C11(H11), C10(H10), C9(H9), C25(H25), C22(H22), C23(H23)
2.d Idealised Me refined as rotating group:
 C31(H31A,H31B,H31C), C32(H32A,H32B,H32C), C19(H19A,H19B,H19C), C18(H18A,H18B,
 H18C), C27(H27A,H27B,H27C), C28(H28A,H28B,H28C), C6(H6A,H6B,H6C), C7(H7A,H7B,
 H7C)
;
_olex2_submission_special_instructions 'No special instructions were received'

loop_
_space_group_symop_operation_xyz
'x, y, z'
'-x, -y, -z'

loop_
_atom_site_label
_atom_site_type_symbol
_atom_site_fract_x
_atom_site_fract_y
_atom_site_fract_z
_atom_site_U_iso_or_equiv
_atom_site_adp_type
_atom_site_occupancy
_atom_site_site_symmetry_order
_atom_site_calc_flag
_atom_site_refinement_flags_posn
_atom_site_refinement_flags_adp
_atom_site_refinement_flags_occupancy
_atom_site_disorder_assembly
_atom_site_disorder_group
Ga1 Ga 0.67016(3) 0.44991(3) 0.30963(2) 0.02462(8) Uani 1 1 d . . . . .
Ga2 Ga 1.00094(4) 0.25262(3) 0.21689(2) 0.03415(9) Uani 1 1 d . . . . .
Cl3 Cl 0.78111(9) 0.41840(8) 0.20360(4) 0.04009(18) Uani 1 1 d . . . . .
Cl5 Cl 0.80022(10) 0.30938(8) 0.40289(4) 0.04325(19) Uani 1 1 d . . . . .
Cl4 Cl 0.48038(10) 0.42960(9) 0.29373(5) 0.04372(19) Uani 1 1 d . . . . .
Cl2 Cl 0.96902(15) 0.06842(10) 0.24406(8) 0.0724(3) Uani 1 1 d . . . . .
Cl6 Cl 1.11712(12) 0.28206(14) 0.29820(7) 0.0688(3) Uani 1 1 d . . . . .
Cl1 Cl 1.06645(16) 0.29907(14) 0.10844(6) 0.0883(5) Uani 1 1 d . . . . .
O1 O 0.63435(19) 0.62665(18) 0.30132(10) 0.0238(4) Uani 1 1 d . . . . .
N2 N 0.6417(2) 0.9150(2) 0.20099(11) 0.0187(4) Uani 1 1 d . . . . .
N1 N 0.6390(2) 0.9133(2) 0.32597(11) 0.0182(4) Uani 1 1 d . . . . .
C1 C 0.6609(2) 0.8493(2) 0.27170(13) 0.0166(4) Uani 1 1 d . . . . .
C29 C 0.6667(3) 0.8318(2) 0.40174(13) 0.0188(4) Uani 1 1 d . . . . .
C13 C 0.6705(3) 0.8363(2) 0.14527(13) 0.0190(4) Uani 1 1 d . . . . .
C8 C 0.5593(3) 0.8247(3) 0.11201(13) 0.0233(5) Uani 1 1 d . . . . .
C12 C 0.8065(3) 0.7757(3) 0.12709(14) 0.0232(5) Uani 1 1 d . . . . .
C4 C 0.5988(3) 1.0628(3) 0.17780(15) 0.0253(5) Uani 1 1 d . . . . .
H4A H 0.544729 1.098668 0.129288 0.030 Uiso 1 1 calc R . . . .
H4B H 0.680644 1.085139 0.172489 0.030 Uiso 1 1 calc R . . . .
C21 C 0.8006(3) 0.7767(3) 0.43478(14) 0.0238(5) Uani 1 1 d . . . . .
C3 C 0.5119(3) 1.1269(3) 0.23577(15) 0.0280(5) Uani 1 1 d . . . . .
H3A H 0.424509 1.114217 0.236455 0.034 Uiso 1 1 calc R . . . .
H3B H 0.489610 1.225498 0.223100 0.034 Uiso 1 1 calc R . . . .
C2 C 0.5896(3) 1.0620(2) 0.31180(15) 0.0255(5) Uani 1 1 d . . . . .
H2A H 0.668604 1.087802 0.313831 0.031 Uiso 1 1 calc R . . . .
H2B H 0.528307 1.094596 0.350266 0.031 Uiso 1 1 calc R . . . .
C20 C 0.9241(3) 0.8002(3) 0.15740(15) 0.0286(5) Uani 1 1 d . . . . .
H20 H 0.892341 0.843177 0.199871 0.034 Uiso 1 1 calc R . . . .
C30 C 0.9174(3) 0.8059(3) 0.39615(16) 0.0274(5) Uani 1 1 d . . . . .
H30 H 0.885742 0.850331 0.342804 0.033 Uiso 1 1 calc R . . . .
C11 C 0.7223(4) 0.6805(3) 0.04361(15) 0.0331(6) Uani 1 1 d . . . . .
H11 H 0.740697 0.624931 0.009352 0.040 Uiso 1 1 calc R . . . .
C10 C 0.8291(3) 0.6970(3) 0.07553(15) 0.0298(6) Uani 1 1 d . . . . .
H10 H 0.919926 0.653742 0.062039 0.036 Uiso 1 1 calc R . . . .
C9 C 0.5891(3) 0.7442(3) 0.06127(15) 0.0303(6) Uani 1 1 d . . . . .
H9 H 0.516625 0.733009 0.038411 0.036 Uiso 1 1 calc R . . . .
C25 C 0.5868(3) 0.7292(3) 0.51037(15) 0.0300(6) Uani 1 1 d . . . . .
H25 H 0.515393 0.712180 0.536659 0.036 Uiso 1 1 calc R . . . .
C22 C 0.8234(3) 0.6965(3) 0.50688(16) 0.0315(6) Uani 1 1 d . . . . .
H22 H 0.913157 0.657407 0.531102 0.038 Uiso 1 1 calc R . . . .
C26 C 0.4105(3) 0.8750(3) 0.40315(16) 0.0305(6) Uani 1 1 d . . . . .
H26 H 0.409900 0.929340 0.352024 0.037 Uiso 1 1 calc R . . . .
C24 C 0.5566(3) 0.8113(3) 0.43834(14) 0.0239(5) Uani 1 1 d . . . . .
C23 C 0.7177(3) 0.6727(3) 0.54386(16) 0.0338(6) Uani 1 1 d . . . . .
H23 H 0.735842 0.616884 0.592795 0.041 Uiso 1 1 calc R . . . .
C5 C 0.4109(3) 0.8980(3) 0.12872(17) 0.0307(6) Uani 1 1 d . . . . .
H5 H 0.407532 0.969100 0.154509 0.037 Uiso 1 1 calc R . . . .
C31 C 1.0458(3) 0.6748(3) 0.4001(2) 0.0355(7) Uani 1 1 d . . . . .
H31A H 1.085476 0.635727 0.451450 0.053 Uiso 1 1 calc GR . . . .
H31B H 1.113549 0.695369 0.368714 0.053 Uiso 1 1 calc GR . . . .
H31C H 1.020041 0.609770 0.382831 0.053 Uiso 1 1 calc GR . . . .
C32 C 0.9522(3) 0.9045(3) 0.4299(2) 0.0348(6) Uani 1 1 d . . . . .
H32A H 0.871956 0.990850 0.422368 0.052 Uiso 1 1 calc GR . . . .
H32B H 1.029431 0.919872 0.405844 0.052 Uiso 1 1 calc GR . . . .
H32C H 0.977333 0.865519 0.483072 0.052 Uiso 1 1 calc GR . . . .
C19 C 0.9604(3) 0.8995(4) 0.09669(18) 0.0380(7) Uani 1 1 d . . . . .
H19A H 0.985329 0.861860 0.053134 0.057 Uiso 1 1 calc GR . . . .
H19B H 1.038039 0.913415 0.115316 0.057 Uiso 1 1 calc GR . . . .
H19C H 0.880747 0.986476 0.082966 0.057 Uiso 1 1 calc GR . . . .
C18 C 1.0513(3) 0.6683(4) 0.1852(2) 0.0425(8) Uani 1 1 d . . . . .
H18A H 1.025413 0.603977 0.221515 0.064 Uiso 1 1 calc GR . . . .
H18B H 1.120880 0.687577 0.208537 0.064 Uiso 1 1 calc GR . . . .
H18C H 1.088796 0.628926 0.143398 0.064 Uiso 1 1 calc GR . . . .
B1 B 0.7214(3) 0.6850(3) 0.29333(15) 0.0194(5) Uani 1 1 d . . . . .
C27 C 0.3560(3) 0.7675(4) 0.3972(2) 0.0420(8) Uani 1 1 d . . . . .
H27A H 0.342545 0.722333 0.446866 0.063 Uiso 1 1 calc GR . . . .
H27B H 0.422587 0.700283 0.373984 0.063 Uiso 1 1 calc GR . . . .
H27C H 0.268219 0.811239 0.367098 0.063 Uiso 1 1 calc GR . . . .
C28 C 0.3156(3) 0.9710(3) 0.4474(2) 0.0408(7) Uani 1 1 d . . . . .
H28A H 0.222265 1.013749 0.423206 0.061 Uiso 1 1 calc GR . . . .
H28B H 0.349136 1.041111 0.449476 0.061 Uiso 1 1 calc GR . . . .
H28C H 0.314697 0.919521 0.497734 0.061 Uiso 1 1 calc GR . . . .
C6 C 0.3152(4) 0.9682(4) 0.05791(19) 0.0440(8) Uani 1 1 d . . . . .
H6A H 0.351801 1.025896 0.023647 0.066 Uiso 1 1 calc GR . . . .
H6B H 0.223631 1.024042 0.070110 0.066 Uiso 1 1 calc GR . . . .
H6C H 0.308857 0.899642 0.034591 0.066 Uiso 1 1 calc GR . . . .
C7 C 0.3581(4) 0.8013(5) 0.1797(2) 0.0572(12) Uani 1 1 d . . . . .
H7A H 0.264220 0.852398 0.191162 0.086 Uiso 1 1 calc GR . . . .
H7B H 0.417832 0.757668 0.225742 0.086 Uiso 1 1 calc GR . . . .
H7C H 0.358415 0.731947 0.155036 0.086 Uiso 1 1 calc GR . . . .
H1 H 0.833(3) 0.630(3) 0.2966(17) 0.023(8) Uiso 1 1 d . . . . .

loop_
_atom_site_aniso_label
_atom_site_aniso_U_11
_atom_site_aniso_U_22
_atom_site_aniso_U_33
_atom_site_aniso_U_23
_atom_site_aniso_U_13
_atom_site_aniso_U_12
Ga1 0.03770(17) 0.01787(13) 0.01956(14) -0.00538(10) 0.00435(11) -0.01203(12)
Ga2 0.0427(2) 0.02981(17) 0.02575(16) -0.00691(12) 0.01070(13) -0.01034(14)
Cl3 0.0472(4) 0.0393(4) 0.0185(3) -0.0052(3) 0.0051(3) -0.0025(3)
Cl5 0.0617(5) 0.0304(4) 0.0226(3) 0.0042(3) -0.0010(3) -0.0084(3)
Cl4 0.0552(5) 0.0448(4) 0.0485(4) -0.0149(4) 0.0092(4) -0.0361(4)
Cl2 0.0964(9) 0.0331(5) 0.0945(9) -0.0205(5) 0.0185(7) -0.0306(5)
Cl6 0.0561(6) 0.0867(8) 0.0648(7) -0.0181(6) -0.0104(5) -0.0292(6)
Cl1 0.0986(9) 0.0830(8) 0.0442(6) -0.0045(5) 0.0456(6) -0.0035(7)
O1 0.0286(9) 0.0207(8) 0.0259(9) -0.0065(7) 0.0059(7) -0.0135(7)
N2 0.0221(10) 0.0162(9) 0.0191(9) -0.0038(7) 0.0025(7) -0.0092(8)
N1 0.0220(9) 0.0147(8) 0.0188(9) -0.0051(7) 0.0033(7) -0.0077(7)
C1 0.0156(10) 0.0176(10) 0.0188(10) -0.0048(8) 0.0030(8) -0.0088(8)
C29 0.0265(12) 0.0161(10) 0.0170(10) -0.0059(8) 0.0033(9) -0.0108(9)
C13 0.0249(11) 0.0194(10) 0.0152(10) -0.0042(8) 0.0046(8) -0.0116(9)
C8 0.0314(13) 0.0252(12) 0.0181(11) -0.0032(9) 0.0032(9) -0.0176(10)
C12 0.0256(12) 0.0243(12) 0.0184(11) -0.0025(9) 0.0053(9) -0.0103(10)
C4 0.0323(13) 0.0180(11) 0.0239(12) -0.0007(9) 0.0006(10) -0.0108(10)
C21 0.0263(12) 0.0189(11) 0.0249(12) -0.0066(9) 0.0022(10) -0.0070(9)
C3 0.0323(14) 0.0171(11) 0.0298(13) -0.0055(10) 0.0004(11) -0.0050(10)
C2 0.0323(13) 0.0159(10) 0.0275(12) -0.0064(9) 0.0024(10) -0.0080(10)
C20 0.0224(12) 0.0352(14) 0.0256(12) -0.0039(11) 0.0048(10) -0.0108(11)
C30 0.0205(12) 0.0277(13) 0.0333(14) -0.0087(11) 0.0022(10) -0.0084(10)
C11 0.0566(19) 0.0298(14) 0.0218(12) -0.0119(10) 0.0125(12) -0.0239(14)
C10 0.0370(15) 0.0265(13) 0.0242(12) -0.0056(10) 0.0113(11) -0.0116(11)
C9 0.0459(17) 0.0340(14) 0.0220(12) -0.0077(10) 0.0023(11) -0.0269(13)
C25 0.0419(16) 0.0286(13) 0.0251(12) -0.0059(10) 0.0100(11) -0.0207(12)
C22 0.0335(14) 0.0259(13) 0.0281(13) -0.0041(10) -0.0046(11) -0.0056(11)
C26 0.0293(14) 0.0390(15) 0.0298(13) -0.0115(12) 0.0107(11) -0.0193(12)
C24 0.0294(13) 0.0245(12) 0.0247(12) -0.0105(10) 0.0087(10) -0.0157(10)
C23 0.0491(18) 0.0248(13) 0.0234(13) 0.0001(10) 0.0039(12) -0.0136(13)
C5 0.0284(13) 0.0375(15) 0.0333(14) -0.0103(12) 0.0007(11) -0.0194(12)
C31 0.0215(13) 0.0333(15) 0.0513(18) -0.0180(14) 0.0010(12) -0.0061(11)
C32 0.0257(13) 0.0316(14) 0.0498(18) -0.0153(13) 0.0034(12) -0.0113(11)
C19 0.0327(15) 0.0485(18) 0.0372(16) -0.0013(14) 0.0042(12) -0.0259(14)
C18 0.0259(14) 0.0501(19) 0.0394(17) -0.0021(14) 0.0026(12) -0.0075(14)
B1 0.0207(12) 0.0179(11) 0.0198(12) -0.0052(9) 0.0030(9) -0.0076(10)
C27 0.0318(15) 0.056(2) 0.057(2) -0.0360(17) 0.0191(14) -0.0259(15)
C28 0.0363(16) 0.0371(16) 0.053(2) -0.0224(15) 0.0098(14) -0.0126(13)
C6 0.0414(18) 0.0387(17) 0.0384(17) 0.0111(14) -0.0036(14) -0.0131(14)
C7 0.0266(15) 0.078(3) 0.0415(19) 0.0271(19) -0.0020(14) -0.0169(17)

loop_
_atom_type_symbol
_atom_type_description
_atom_type_scat_dispersion_real
_atom_type_scat_dispersion_imag
_atom_type_scat_source
C C 0.0033 0.0016 'International Tables Vol C Tables 4.2.6.8 and 6.1.1.4'
H H 0.0000 0.0000 'International Tables Vol C Tables 4.2.6.8 and 6.1.1.4'
B B 0.0013 0.0007 'International Tables Vol C Tables 4.2.6.8 and 6.1.1.4'
Cl Cl 0.1484 0.1585 'International Tables Vol C Tables 4.2.6.8 and 6.1.1.4'
Ga Ga 0.2307 1.6083 'International Tables Vol C Tables 4.2.6.8 and 6.1.1.4'
N N 0.0061 0.0033 'International Tables Vol C Tables 4.2.6.8 and 6.1.1.4'
O O 0.0106 0.0060 'International Tables Vol C Tables 4.2.6.8 and 6.1.1.4'

loop_
_geom_angle_atom_site_label_1
_geom_angle_atom_site_label_2
_geom_angle_atom_site_label_3
_geom_angle
_geom_angle_site_symmetry_1
_geom_angle_site_symmetry_3
_geom_angle_publ_flag
Cl5 Ga1 Cl3 109.31(4) . . ?
Cl5 Ga1 Cl4 114.74(4) . . ?
Cl4 Ga1 Cl3 105.64(4) . . ?
O1 Ga1 Cl3 100.13(6) . . ?
O1 Ga1 Cl5 116.58(7) . . ?
O1 Ga1 Cl4 108.91(7) . . ?
Cl2 Ga2 Cl3 103.31(6) . . ?
Cl6 Ga2 Cl3 108.12(5) . . ?
Cl6 Ga2 Cl2 116.24(6) . . ?
Cl6 Ga2 Cl1 111.89(7) . . ?
Cl1 Ga2 Cl3 100.95(5) . . ?
Cl1 Ga2 Cl2 114.51(6) . . ?
Ga1 Cl3 Ga2 117.49(4) . . ?
B1 O1 Ga1 127.95(18) . . ?
C1 N2 C13 118.3(2) . . ?
C1 N2 C4 122.0(2) . . ?
C13 N2 C4 119.60(19) . . ?
C1 N1 C29 117.94(19) . . ?
C1 N1 C2 122.5(2) . . ?
C29 N1 C2 119.60(19) . . ?
N2 C1 N1 122.1(2) . . ?
N2 C1 B1 119.3(2) . . ?
N1 C1 B1 118.5(2) . . ?
C21 C29 N1 119.0(2) . . ?
C21 C29 C24 123.0(2) . . ?
C24 C29 N1 118.0(2) . . ?
C8 C13 N2 117.9(2) . . ?
C12 C13 N2 119.1(2) . . ?
C12 C13 C8 123.0(2) . . ?
C13 C8 C5 122.6(2) . . ?
C9 C8 C13 117.3(3) . . ?
C9 C8 C5 120.2(2) . . ?
C13 C12 C20 122.7(2) . . ?
C10 C12 C13 116.8(2) . . ?
C10 C12 C20 120.4(2) . . ?
N2 C4 H4A 109.9 . . ?
N2 C4 H4B 109.9 . . ?
N2 C4 C3 109.0(2) . . ?
H4A C4 H4B 108.3 . . ?
C3 C4 H4A 109.9 . . ?
C3 C4 H4B 109.9 . . ?
C29 C21 C30 122.6(2) . . ?
C22 C21 C29 117.1(2) . . ?
C22 C21 C30 120.3(2) . . ?
C4 C3 H3A 109.7 . . ?
C4 C3 H3B 109.7 . . ?
C4 C3 C2 110.0(2) . . ?
H3A C3 H3B 108.2 . . ?
C2 C3 H3A 109.7 . . ?
C2 C3 H3B 109.7 . . ?
N1 C2 C3 109.4(2) . . ?
N1 C2 H2A 109.8 . . ?
N1 C2 H2B 109.8 . . ?
C3 C2 H2A 109.8 . . ?
C3 C2 H2B 109.8 . . ?
H2A C2 H2B 108.2 . . ?
C12 C20 H20 108.4 . . ?
C12 C20 C19 109.1(2) . . ?
C12 C20 C18 112.2(3) . . ?
C19 C20 H20 108.4 . . ?
C18 C20 H20 108.4 . . ?
C18 C20 C19 110.4(2) . . ?
C21 C30 H30 108.1 . . ?
C21 C30 C31 111.5(2) . . ?
C21 C30 C32 110.3(2) . . ?
C31 C30 H30 108.1 . . ?
C32 C30 H30 108.1 . . ?
C32 C30 C31 110.5(2) . . ?
C10 C11 H11 119.8 . . ?
C9 C11 H11 119.8 . . ?
C9 C11 C10 120.4(3) . . ?
C12 C10 H10 119.3 . . ?
C11 C10 C12 121.5(3) . . ?
C11 C10 H10 119.3 . . ?
C8 C9 H9 119.5 . . ?
C11 C9 C8 121.1(3) . . ?
C11 C9 H9 119.5 . . ?
C24 C25 H25 119.4 . . ?
C23 C25 H25 119.4 . . ?
C23 C25 C24 121.2(3) . . ?
C21 C22 H22 119.4 . . ?
C23 C22 C21 121.2(3) . . ?
C23 C22 H22 119.4 . . ?
C24 C26 H26 108.2 . . ?
C24 C26 C27 111.9(3) . . ?
C24 C26 C28 110.2(2) . . ?
C27 C26 H26 108.2 . . ?
C28 C26 H26 108.2 . . ?
C28 C26 C27 109.9(2) . . ?
C29 C24 C26 122.9(2) . . ?
C25 C24 C29 116.9(3) . . ?
C25 C24 C26 120.2(2) . . ?
C25 C23 C22 120.5(3) . . ?
C25 C23 H23 119.7 . . ?
C22 C23 H23 119.7 . . ?
C8 C5 H5 108.1 . . ?
C8 C5 C6 111.7(3) . . ?
C8 C5 C7 111.7(3) . . ?
C6 C5 H5 108.1 . . ?
C7 C5 H5 108.1 . . ?
C7 C5 C6 109.1(3) . . ?
C30 C31 H31A 109.5 . . ?
C30 C31 H31B 109.5 . . ?
C30 C31 H31C 109.5 . . ?
H31A C31 H31B 109.5 . . ?
H31A C31 H31C 109.5 . . ?
H31B C31 H31C 109.5 . . ?
C30 C32 H32A 109.5 . . ?
C30 C32 H32B 109.5 . . ?
C30 C32 H32C 109.5 . . ?
H32A C32 H32B 109.5 . . ?
H32A C32 H32C 109.5 . . ?
H32B C32 H32C 109.5 . . ?
C20 C19 H19A 109.5 . . ?
C20 C19 H19B 109.5 . . ?
C20 C19 H19C 109.5 . . ?
H19A C19 H19B 109.5 . . ?
H19A C19 H19C 109.5 . . ?
H19B C19 H19C 109.5 . . ?
C20 C18 H18A 109.5 . . ?
C20 C18 H18B 109.5 . . ?
C20 C18 H18C 109.5 . . ?
H18A C18 H18B 109.5 . . ?
H18A C18 H18C 109.5 . . ?
H18B C18 H18C 109.5 . . ?
O1 B1 C1 118.3(2) . . ?
O1 B1 H1 123.9(17) . . ?
C1 B1 H1 117.6(17) . . ?
C26 C27 H27A 109.5 . . ?
C26 C27 H27B 109.5 . . ?
C26 C27 H27C 109.5 . . ?
H27A C27 H27B 109.5 . . ?
H27A C27 H27C 109.5 . . ?
H27B C27 H27C 109.5 . . ?
C26 C28 H28A 109.5 . . ?
C26 C28 H28B 109.5 . . ?
C26 C28 H28C 109.5 . . ?
H28A C28 H28B 109.5 . . ?
H28A C28 H28C 109.5 . . ?
H28B C28 H28C 109.5 . . ?
C5 C6 H6A 109.5 . . ?
C5 C6 H6B 109.5 . . ?
C5 C6 H6C 109.5 . . ?
H6A C6 H6B 109.5 . . ?
H6A C6 H6C 109.5 . . ?
H6B C6 H6C 109.5 . . ?
C5 C7 H7A 109.5 . . ?
C5 C7 H7B 109.5 . . ?
C5 C7 H7C 109.5 . . ?
H7A C7 H7B 109.5 . . ?
H7A C7 H7C 109.5 . . ?
H7B C7 H7C 109.5 . . ?

loop_
_geom_bond_atom_site_label_1
_geom_bond_atom_site_label_2
_geom_bond_distance
_geom_bond_site_symmetry_2
_geom_bond_publ_flag
Ga1 Cl3 2.3015(10) . ?
Ga1 Cl5 2.1227(10) . ?
Ga1 Cl4 2.1465(12) . ?
Ga1 O1 1.8064(19) . ?
Ga2 Cl3 2.3056(12) . ?
Ga2 Cl2 2.1388(13) . ?
Ga2 Cl6 2.1312(13) . ?
Ga2 Cl1 2.1362(12) . ?
O1 B1 1.307(3) . ?
N2 C1 1.325(3) . ?
N2 C13 1.456(3) . ?
N2 C4 1.469(3) . ?
N1 C1 1.328(3) . ?
N1 C29 1.452(3) . ?
N1 C2 1.475(3) . ?
C1 B1 1.621(4) . ?
C29 C21 1.398(4) . ?
C29 C24 1.409(3) . ?
C13 C8 1.407(4) . ?
C13 C12 1.403(4) . ?
C8 C9 1.392(4) . ?
C8 C5 1.525(4) . ?
C12 C20 1.523(4) . ?
C12 C10 1.395(4) . ?
C4 H4A 0.9900 . ?
C4 H4B 0.9900 . ?
C4 C3 1.521(4) . ?
C21 C30 1.526(4) . ?
C21 C22 1.394(4) . ?
C3 H3A 0.9900 . ?
C3 H3B 0.9900 . ?
C3 C2 1.522(4) . ?
C2 H2A 0.9900 . ?
C2 H2B 0.9900 . ?
C20 H20 1.0000 . ?
C20 C19 1.539(4) . ?
C20 C18 1.533(4) . ?
C30 H30 1.0000 . ?
C30 C31 1.537(4) . ?
C30 C32 1.536(4) . ?
C11 H11 0.9500 . ?
C11 C10 1.384(4) . ?
C11 C9 1.380(5) . ?
C10 H10 0.9500 . ?
C9 H9 0.9500 . ?
C25 H25 0.9500 . ?
C25 C24 1.397(4) . ?
C25 C23 1.373(5) . ?
C22 H22 0.9500 . ?
C22 C23 1.384(4) . ?
C26 H26 1.0000 . ?
C26 C24 1.518(4) . ?
C26 C27 1.537(4) . ?
C26 C28 1.531(4) . ?
C23 H23 0.9500 . ?
C5 H5 1.0000 . ?
C5 C6 1.529(4) . ?
C5 C7 1.529(4) . ?
C31 H31A 0.9800 . ?
C31 H31B 0.9800 . ?
C31 H31C 0.9800 . ?
C32 H32A 0.9800 . ?
C32 H32B 0.9800 . ?
C32 H32C 0.9800 . ?
C19 H19A 0.9800 . ?
C19 H19B 0.9800 . ?
C19 H19C 0.9800 . ?
C18 H18A 0.9800 . ?
C18 H18B 0.9800 . ?
C18 H18C 0.9800 . ?
B1 H1 1.09(3) . ?
C27 H27A 0.9800 . ?
C27 H27B 0.9800 . ?
C27 H27C 0.9800 . ?
C28 H28A 0.9800 . ?
C28 H28B 0.9800 . ?
C28 H28C 0.9800 . ?
C6 H6A 0.9800 . ?
C6 H6B 0.9800 . ?
C6 H6C 0.9800 . ?
C7 H7A 0.9800 . ?
C7 H7B 0.9800 . ?
C7 H7C 0.9800 . ?

loop_
_smtbx_masks_void_nr
_smtbx_masks_void_average_x
_smtbx_masks_void_average_y
_smtbx_masks_void_average_z
_smtbx_masks_void_volume
_smtbx_masks_void_count_electrons
_smtbx_masks_void_content
1 0.500 0.500 0.000 224.7 40.8 ?
2 0.500 0.500 0.500 18.4 1.2 ?
